data_7115357
loop_
_publ_author_name
'Lianke Wang'
'Yanfang Shen'
'Mingdi Yang'
'Xiuzhen Zhang'
'Weinan Xu'
'Qiuju Zhu'
'Jieying Wu'
'Yupeng Tian'
'Hongping Zhou'

_publ_section_title
;
 Novel highly emissive H-aggregates with aggregate fluorescence change in
 a phenylbenzoxazole-based system
;
_journal_name_full Chem.Commun.
_journal_page_first 8723
_journal_paper_doi 10.1039/C4cc02564D
_journal_volume 50
_journal_year 2014
_chemical_formula_moiety 'C24 H23 N3 O'
_chemical_formula_sum 'C24 H23 N3 O'
_chemical_formula_weight 369.45
_chemical_name_systematic
;
 ?
;
_space_group_IT_number 19
_symmetry_cell_setting orthorhombic
_symmetry_space_group_name_Hall 'P 2ac 2ab'
_symmetry_space_group_name_H-M 'P 21 21 21'
_atom_sites_solution_hydrogens geom
_atom_sites_solution_primary direct
_atom_sites_solution_secondary difmap
_audit_creation_method SHELXL-97
_cell_angle_alpha 90.00
_cell_angle_beta 90.00
_cell_angle_gamma 90.00
_cell_formula_units_Z 4
_cell_length_a 7.5448(8)
_cell_length_b 9.2205(10)
_cell_length_c 28.088(3)
_cell_measurement_reflns_used 9825
_cell_measurement_temperature 296(2)
_cell_measurement_theta_max 27.11
_cell_measurement_theta_min 2.27
_cell_volume 1954.0(4)
_computing_cell_refinement 'Bruker SAINT'
_computing_data_collection 'Bruker APEX2'
_computing_data_reduction 'Bruker SAINT'
_computing_molecular_graphics 'Bruker SHELXTL'
_computing_publication_material 'Bruker SHELXTL'
_computing_structure_refinement 'SHELXL-97 (Sheldrick, 1997)'
_computing_structure_solution 'SHELXS-97 (Sheldrick, 1990)'
_diffrn_ambient_temperature 296(2)
_diffrn_measured_fraction_theta_full 0.965
_diffrn_measured_fraction_theta_max 0.965
_diffrn_measurement_device_type 'Bruker APEX-II CCD'
_diffrn_measurement_method '\f and \w scans'
_diffrn_radiation_monochromator graphite
_diffrn_radiation_source 'fine-focus sealed tube'
_diffrn_radiation_type MoK\a
_diffrn_radiation_wavelength 0.71073
_diffrn_reflns_av_R_equivalents 0.0426
_diffrn_reflns_av_sigmaI/netI 0.0270
_diffrn_reflns_limit_h_max 9
_diffrn_reflns_limit_h_min -8
_diffrn_reflns_limit_k_max 11
_diffrn_reflns_limit_k_min -11
_diffrn_reflns_limit_l_max 35
_diffrn_reflns_limit_l_min -35
_diffrn_reflns_number 15269
_diffrn_reflns_theta_full 26.99
_diffrn_reflns_theta_max 26.99
_diffrn_reflns_theta_min 1.45
_exptl_absorpt_coefficient_mu 0.078
_exptl_absorpt_correction_T_max 0.9907
_exptl_absorpt_correction_T_min 0.9884
_exptl_absorpt_correction_type multi-scan
_exptl_absorpt_process_details sadabs
_exptl_crystal_colour yellow
_exptl_crystal_density_diffrn 1.256
_exptl_crystal_density_method 'not measured'
_exptl_crystal_description needle
_exptl_crystal_F_000 784
_exptl_crystal_size_max 0.15
_exptl_crystal_size_mid 0.13
_exptl_crystal_size_min 0.12
_refine_diff_density_max 0.161
_refine_diff_density_min -0.130
_refine_diff_density_rms 0.028
_refine_ls_abs_structure_details 'Flack H D (1983), Acta Cryst. A39, 876-881'
_refine_ls_abs_structure_Flack 2.4(13)
_refine_ls_extinction_coef 0.0051(9)
_refine_ls_extinction_expression Fc^*^=kFc[1+0.001xFc^2^\l^3^/sin(2\q)]^-1/4^
_refine_ls_extinction_method SHELXL
_refine_ls_goodness_of_fit_ref 1.013
_refine_ls_hydrogen_treatment constr
_refine_ls_matrix_type full
_refine_ls_number_parameters 254
_refine_ls_number_reflns 4036
_refine_ls_number_restraints 0
_refine_ls_restrained_S_all 1.013
_refine_ls_R_factor_all 0.0386
_refine_ls_R_factor_gt 0.0343
_refine_ls_shift/su_max 0.001
_refine_ls_shift/su_mean 0.000
_refine_ls_structure_factor_coef Fsqd
_refine_ls_weighting_details 'calc w=1/[\s^2^(Fo^2^)+(0.0560P)^2^+0.1760P] where P=(Fo^2^+2Fc^2^)/3'
_refine_ls_weighting_scheme calc
_refine_ls_wR_factor_gt 0.0935
_refine_ls_wR_factor_ref 0.0964
_reflns_number_gt 3721
_reflns_number_total 4036
_reflns_threshold_expression >2sigma(I)
_cod_data_source_file c4cc02564d2.cif
_cod_data_source_block a01
_cod_original_sg_symbol_H-M 'p 21 21 21'
_cod_database_code 7115357

loop_
_symmetry_equiv_pos_as_xyz
'x, y, z'
'-x+1/2, -y, z+1/2'
'-x, y+1/2, -z+1/2'
'x+1/2, -y+1/2, -z'

loop_
_atom_site_label
_atom_site_type_symbol
_atom_site_fract_x
_atom_site_fract_y
_atom_site_fract_z
_atom_site_U_iso_or_equiv
_atom_site_adp_type
_atom_site_occupancy
_atom_site_symmetry_multiplicity
_atom_site_calc_flag
_atom_site_refinement_flags
O1 O 0.40052(14) 0.44727(10) 0.09755(3) 0.0445(2) Uani 1 1 d .
N1 N 0.53824(18) 0.57449(13) 0.15510(4) 0.0444(3) Uani 1 1 d .
N2 N 0.43284(17) 1.03454(12) -0.02098(4) 0.0436(3) Uani 1 1 d .
N3 N 0.46403(18) 1.59167(13) -0.15912(4) 0.0464(3) Uani 1 1 d .
C1 C 0.4204(2) 0.35659(15) 0.13598(5) 0.0412(3) Uani 1 1 d .
C2 C 0.3653(2) 0.21531(18) 0.14037(6) 0.0545(4) Uani 1 1 d .
H2A H 0.3076 0.1666 0.1159 0.065 Uiso 1 1 calc R
C3 C 0.4009(3) 0.15053(18) 0.18345(6) 0.0591(4) Uani 1 1 d .
H3A H 0.3660 0.0550 0.1884 0.071 Uiso 1 1 calc R
C4 C 0.4877(3) 0.22414(18) 0.21980(6) 0.0568(4) Uani 1 1 d .
H4A H 0.5090 0.1768 0.2485 0.068 Uiso 1 1 calc R
C5 C 0.5430(2) 0.36569(17) 0.21440(5) 0.0532(4) Uani 1 1 d .
H5A H 0.6023 0.4140 0.2387 0.064 Uiso 1 1 calc R
C6 C 0.50646(19) 0.43380(15) 0.17110(5) 0.0412(3) Uani 1 1 d .
C7 C 0.47437(18) 0.57582(14) 0.11238(5) 0.0378(3) Uani 1 1 d .
C8 C 0.46690(18) 0.69596(14) 0.07885(5) 0.0362(3) Uani 1 1 d .
C9 C 0.3737(2) 0.68206(15) 0.03632(5) 0.0409(3) Uani 1 1 d .
H9A H 0.3164 0.5955 0.0291 0.049 Uiso 1 1 calc R
C10 C 0.3663(2) 0.79677(15) 0.00491(5) 0.0421(3) Uani 1 1 d .
H10A H 0.3031 0.7864 -0.0233 0.051 Uiso 1 1 calc R
C11 C 0.45111(18) 0.92748(15) 0.01435(5) 0.0372(3) Uani 1 1 d .
C12 C 0.5462(2) 0.93993(15) 0.05687(5) 0.0425(3) Uani 1 1 d .
H12A H 0.6058 1.0257 0.0637 0.051 Uiso 1 1 calc R
C13 C 0.5525(2) 0.82652(15) 0.08864(5) 0.0416(3) Uani 1 1 d .
H13A H 0.6146 0.8371 0.1170 0.050 Uiso 1 1 calc R
C14 C 0.4877(2) 1.16345(15) -0.01522(5) 0.0439(3) Uani 1 1 d .
H14A H 0.5404 1.1880 0.0136 0.053 Uiso 1 1 calc R
C15 C 0.4718(2) 1.27392(15) -0.05155(5) 0.0401(3) Uani 1 1 d .
C16 C 0.5448(2) 1.41164(15) -0.04467(5) 0.0424(3) Uani 1 1 d .
H16A H 0.5975 1.4332 -0.0156 0.051 Uiso 1 1 calc R
C17 C 0.54136(19) 1.51589(14) -0.07937(5) 0.0404(3) Uani 1 1 d .
H17A H 0.5923 1.6059 -0.0734 0.048 Uiso 1 1 calc R
C18 C 0.46212(18) 1.48910(14) -0.12381(5) 0.0376(3) Uani 1 1 d .
C19 C 0.3814(2) 1.35211(15) -0.13005(5) 0.0441(3) Uani 1 1 d .
H19A H 0.3227 1.3319 -0.1584 0.053 Uiso 1 1 calc R
C20 C 0.3881(2) 1.24832(15) -0.09513(5) 0.0444(3) Uani 1 1 d .
H20A H 0.3357 1.1586 -0.1006 0.053 Uiso 1 1 calc R
C21 C 0.3505(2) 1.58183(19) -0.20089(5) 0.0519(4) Uani 1 1 d .
H21A H 0.3131 1.6788 -0.2098 0.062 Uiso 1 1 calc R
H21B H 0.2451 1.5272 -0.1926 0.062 Uiso 1 1 calc R
C22 C 0.4367(3) 1.5112(3) -0.24338(7) 0.0878(7) Uani 1 1 d .
H22A H 0.3535 1.5069 -0.2692 0.132 Uiso 1 1 calc R
H22B H 0.4735 1.4148 -0.2351 0.132 Uiso 1 1 calc R
H22C H 0.5381 1.5670 -0.2529 0.132 Uiso 1 1 calc R
C23 C 0.5834(2) 1.71650(16) -0.15745(5) 0.0473(4) Uani 1 1 d .
H23A H 0.6221 1.7385 -0.1896 0.057 Uiso 1 1 calc R
H23B H 0.6876 1.6903 -0.1391 0.057 Uiso 1 1 calc R
C24 C 0.5032(3) 1.85111(17) -0.13609(6) 0.0594(4) Uani 1 1 d .
H24A H 0.5896 1.9275 -0.1360 0.089 Uiso 1 1 calc R
H24B H 0.4663 1.8313 -0.1040 0.089 Uiso 1 1 calc R
H24C H 0.4025 1.8804 -0.1547 0.089 Uiso 1 1 calc R

loop_
_atom_site_aniso_label
_atom_site_aniso_U_11
_atom_site_aniso_U_22
_atom_site_aniso_U_33
_atom_site_aniso_U_23
_atom_site_aniso_U_13
_atom_site_aniso_U_12
O1 0.0521(6) 0.0388(5) 0.0425(5) 0.0009(4) -0.0063(4) -0.0074(5)
N1 0.0531(7) 0.0387(6) 0.0415(6) -0.0008(5) -0.0038(5) -0.0025(6)
N2 0.0472(7) 0.0393(6) 0.0443(6) 0.0024(5) -0.0006(5) -0.0016(5)
N3 0.0549(8) 0.0427(6) 0.0417(6) 0.0031(5) -0.0111(6) -0.0045(6)
C1 0.0398(7) 0.0423(7) 0.0415(7) 0.0027(6) -0.0001(6) -0.0002(6)
C2 0.0581(10) 0.0460(8) 0.0593(9) 0.0026(7) -0.0071(8) -0.0121(8)
C3 0.0634(11) 0.0441(8) 0.0697(10) 0.0117(8) 0.0000(8) -0.0069(8)
C4 0.0693(11) 0.0515(9) 0.0495(8) 0.0116(7) 0.0022(8) 0.0068(8)
C5 0.0691(10) 0.0495(8) 0.0410(7) -0.0006(6) -0.0035(7) 0.0062(8)
C6 0.0442(8) 0.0390(7) 0.0404(6) -0.0013(5) 0.0026(6) 0.0032(6)
C7 0.0348(7) 0.0372(6) 0.0414(7) -0.0034(5) 0.0027(5) -0.0022(6)
C8 0.0337(7) 0.0379(6) 0.0371(6) -0.0019(5) 0.0036(5) 0.0011(6)
C9 0.0433(8) 0.0371(7) 0.0422(7) -0.0042(6) -0.0020(6) -0.0064(6)
C10 0.0449(8) 0.0430(7) 0.0385(7) -0.0019(6) -0.0051(6) -0.0032(6)
C11 0.0348(7) 0.0378(6) 0.0390(6) -0.0028(5) 0.0036(5) 0.0023(6)
C12 0.0449(8) 0.0353(6) 0.0473(7) -0.0036(6) -0.0035(6) -0.0041(7)
C13 0.0445(8) 0.0408(7) 0.0394(7) -0.0032(5) -0.0057(6) -0.0017(6)
C14 0.0452(8) 0.0436(7) 0.0431(7) -0.0002(6) -0.0024(6) -0.0003(7)
C15 0.0380(7) 0.0388(7) 0.0436(7) -0.0004(6) -0.0010(6) 0.0010(6)
C16 0.0448(8) 0.0426(7) 0.0398(7) -0.0029(6) -0.0076(6) -0.0015(7)
C17 0.0445(8) 0.0326(6) 0.0440(7) -0.0036(5) -0.0060(6) -0.0007(6)
C18 0.0376(7) 0.0366(6) 0.0386(6) -0.0027(5) -0.0015(6) 0.0045(6)
C19 0.0482(8) 0.0432(7) 0.0409(7) -0.0051(6) -0.0089(6) -0.0006(7)
C20 0.0470(8) 0.0362(7) 0.0501(8) -0.0046(6) -0.0053(7) -0.0051(6)
C21 0.0564(9) 0.0580(9) 0.0412(7) 0.0006(7) -0.0114(7) 0.0023(8)
C22 0.0905(16) 0.1207(18) 0.0521(10) -0.0260(11) -0.0053(10) 0.0004(16)
C23 0.0491(9) 0.0470(8) 0.0457(8) 0.0052(6) -0.0030(6) -0.0041(7)
C24 0.0679(11) 0.0461(8) 0.0643(10) -0.0002(7) -0.0030(9) -0.0029(8)

loop_
_atom_type_symbol
_atom_type_description
_atom_type_scat_dispersion_real
_atom_type_scat_dispersion_imag
_atom_type_scat_source
C C 0.0033 0.0016 'International Tables Vol C Tables 4.2.6.8 and 6.1.1.4'
H H 0.0000 0.0000 'International Tables Vol C Tables 4.2.6.8 and 6.1.1.4'
N N 0.0061 0.0033 'International Tables Vol C Tables 4.2.6.8 and 6.1.1.4'
O O 0.0106 0.0060 'International Tables Vol C Tables 4.2.6.8 and 6.1.1.4'

loop_
_geom_angle_atom_site_label_1
_geom_angle_atom_site_label_2
_geom_angle_atom_site_label_3
_geom_angle
C1 O1 C7 104.04(10)
C7 N1 C6 104.13(12)
C14 N2 C11 122.38(12)
C18 N3 C21 122.28(12)
C18 N3 C23 121.76(11)
C21 N3 C23 115.95(12)
C2 C1 O1 127.95(14)
C2 C1 C6 124.62(14)
O1 C1 C6 107.42(12)
C1 C2 C3 115.57(15)
C1 C2 H2A 122.2
C3 C2 H2A 122.2
C2 C3 C4 121.74(15)
C2 C3 H3A 119.1
C4 C3 H3A 119.1
C5 C4 C3 121.59(15)
C5 C4 H4A 119.2
C3 C4 H4A 119.2
C4 C5 C6 117.53(16)
C4 C5 H5A 121.2
C6 C5 H5A 121.2
C1 C6 N1 109.31(12)
C1 C6 C5 118.94(14)
N1 C6 C5 131.74(14)
N1 C7 O1 115.09(12)
N1 C7 C8 128.48(12)
O1 C7 C8 116.41(11)
C9 C8 C13 118.88(12)
C9 C8 C7 120.32(12)
C13 C8 C7 120.80(12)
C10 C9 C8 119.92(12)
C10 C9 H9A 120.0
C8 C9 H9A 120.0
C9 C10 C11 121.66(12)
C9 C10 H10A 119.2
C11 C10 H10A 119.2
C10 C11 C12 118.05(13)
C10 C11 N2 115.40(11)
C12 C11 N2 126.54(12)
C13 C12 C11 120.63(13)
C13 C12 H12A 119.7
C11 C12 H12A 119.7
C12 C13 C8 120.84(12)
C12 C13 H13A 119.6
C8 C13 H13A 119.6
N2 C14 C15 122.86(13)
N2 C14 H14A 118.6
C15 C14 H14A 118.6
C20 C15 C16 116.91(13)
C20 C15 C14 122.44(13)
C16 C15 C14 120.63(12)
C17 C16 C15 122.13(12)
C17 C16 H16A 118.9
C15 C16 H16A 118.9
C16 C17 C18 121.12(13)
C16 C17 H17A 119.4
C18 C17 H17A 119.4
N3 C18 C17 121.12(12)
N3 C18 C19 122.12(12)
C17 C18 C19 116.77(12)
C20 C19 C18 121.28(13)
C20 C19 H19A 119.4
C18 C19 H19A 119.4
C19 C20 C15 121.70(13)
C19 C20 H20A 119.2
C15 C20 H20A 119.2
N3 C21 C22 114.26(15)
N3 C21 H21A 108.7
C22 C21 H21A 108.7
N3 C21 H21B 108.7
C22 C21 H21B 108.7
H21A C21 H21B 107.6
C21 C22 H22A 109.5
C21 C22 H22B 109.5
H22A C22 H22B 109.5
C21 C22 H22C 109.5
H22A C22 H22C 109.5
H22B C22 H22C 109.5
N3 C23 C24 114.45(14)
N3 C23 H23A 108.6
C24 C23 H23A 108.6
N3 C23 H23B 108.6
C24 C23 H23B 108.6
H23A C23 H23B 107.6
C23 C24 H24A 109.5
C23 C24 H24B 109.5
H24A C24 H24B 109.5
C23 C24 H24C 109.5
H24A C24 H24C 109.5
H24B C24 H24C 109.5

loop_
_geom_bond_atom_site_label_1
_geom_bond_atom_site_label_2
_geom_bond_distance
O1 C1 1.3736(16)
O1 C7 1.3744(16)
N1 C7 1.2931(18)
N1 C6 1.3938(18)
N2 C14 1.2689(18)
N2 C11 1.4065(17)
N3 C18 1.3705(17)
N3 C21 1.4556(18)
N3 C23 1.4625(19)
C1 C2 1.373(2)
C1 C6 1.379(2)
C2 C3 1.376(2)
C2 H2A 0.9300
C3 C4 1.390(2)
C3 H3A 0.9300
C4 C5 1.378(2)
C4 H4A 0.9300
C5 C6 1.396(2)
C5 H5A 0.9300
C7 C8 1.4550(18)
C8 C9 1.3921(19)
C8 C13 1.3935(19)
C9 C10 1.3784(19)
C9 H9A 0.9300
C10 C11 1.3899(19)
C10 H10A 0.9300
C11 C12 1.3979(19)
C12 C13 1.3756(19)
C12 H12A 0.9300
C13 H13A 0.9300
C14 C15 1.4467(19)
C14 H14A 0.9300
C15 C20 1.397(2)
C15 C16 1.398(2)
C16 C17 1.3693(19)
C16 H16A 0.9300
C17 C18 1.4058(18)
C17 H17A 0.9300
C18 C19 1.4130(19)
C19 C20 1.371(2)
C19 H19A 0.9300
C20 H20A 0.9300
C21 C22 1.507(2)
C21 H21A 0.9700
C21 H21B 0.9700
C22 H22A 0.9600
C22 H22B 0.9600
C22 H22C 0.9600
C23 C24 1.506(2)
C23 H23A 0.9700
C23 H23B 0.9700
C24 H24A 0.9600
C24 H24B 0.9600
C24 H24C 0.9600
